data_7232963
loop_
_publ_author_name
'Jin, Tong'
'Zhang, Wen'

_publ_section_title
;
 Geometric H/D isotope effect in a series of organic salts involving short
 O--H&#x22EF;O hydrogen bonds between carboxyl and carboxylate groups
;
_journal_issue 29
_journal_name_full CrystEngComm
_journal_page_first 4238
_journal_paper_doi 10.1039/C9CE00734B
_journal_volume 21
_journal_year 2019
_chemical_formula_moiety 'C8 H F4 O4, C6 H8 N'
_chemical_formula_sum 'C14 H9 F4 N O4'
_chemical_formula_weight 331.22
_space_group_crystal_system monoclinic
_space_group_IT_number 14
_space_group_name_Hall '-P 2ybc'
_space_group_name_H-M_alt 'P 1 21/c 1'
_symmetry_space_group_name_Hall '-P 2ybc'
_symmetry_space_group_name_H-M 'P 1 21/c 1'
_atom_sites_solution_hydrogens mixed
_audit_creation_method SHELXL-2014/7
_audit_update_record
;
2019-06-13 deposited with the CCDC.    2019-06-26 downloaded from the CCDC.
;
_cell_angle_alpha 90
_cell_angle_beta 99.127(4)
_cell_angle_gamma 90
_cell_formula_units_Z 4
_cell_length_a 9.7554(5)
_cell_length_b 14.2346(8)
_cell_length_c 9.7170(5)
_cell_measurement_reflns_used 10834
_cell_measurement_temperature 293(2)
_cell_measurement_theta_max 29.603
_cell_measurement_theta_min 2.114
_cell_volume 1332.26(12)
_computing_structure_refinement 'SHELXL-2014/7 (Sheldrick, 2014)'
_diffrn_ambient_temperature 293(2)
_diffrn_measured_fraction_theta_full 1.000
_diffrn_measured_fraction_theta_max 0.885
_diffrn_measurement_device_type 'SuperNova, Dual, Cu at zero, AtlasS2'
_diffrn_radiation_type MoK\a
_diffrn_radiation_wavelength 0.71073
_diffrn_reflns_av_R_equivalents 0.0352
_diffrn_reflns_av_unetI/netI 0.0383
_diffrn_reflns_Laue_measured_fraction_full 1.000
_diffrn_reflns_Laue_measured_fraction_max 0.885
_diffrn_reflns_limit_h_max 13
_diffrn_reflns_limit_h_min -10
_diffrn_reflns_limit_k_max 17
_diffrn_reflns_limit_k_min -19
_diffrn_reflns_limit_l_max 10
_diffrn_reflns_limit_l_min -13
_diffrn_reflns_number 10834
_diffrn_reflns_point_group_measured_fraction_full 1.000
_diffrn_reflns_point_group_measured_fraction_max 0.885
_diffrn_reflns_theta_full 25.242
_diffrn_reflns_theta_max 29.603
_diffrn_reflns_theta_min 2.114
_exptl_absorpt_coefficient_mu 0.157
_exptl_crystal_colour colorless
_exptl_crystal_density_diffrn 1.651
_exptl_crystal_description block
_exptl_crystal_F_000 672.0
_exptl_crystal_size_max 0.14
_exptl_crystal_size_mid 0.13
_exptl_crystal_size_min 0.12
_refine_diff_density_max 0.305
_refine_diff_density_min -0.347
_refine_diff_density_rms 0.096
_refine_ls_extinction_method none
_refine_ls_goodness_of_fit_ref 0.994
_refine_ls_hydrogen_treatment mixed
_refine_ls_matrix_type full
_refine_ls_number_parameters 217
_refine_ls_number_reflns 3317
_refine_ls_number_restraints 0
_refine_ls_restrained_S_all 0.994
_refine_ls_R_factor_all 0.0730
_refine_ls_R_factor_gt 0.0493
_refine_ls_shift/su_max 0.001
_refine_ls_shift/su_mean 0.000
_refine_ls_structure_factor_coef Fsqd
_refine_ls_weighting_details 'w=1/[\s^2^(Fo^2^)+(0.0645P)^2^+0.2949P] where P=(Fo^2^+2Fc^2^)/3'
_refine_ls_weighting_scheme calc
_refine_ls_wR_factor_gt 0.1135
_refine_ls_wR_factor_ref 0.1313
_reflns_Friedel_coverage 0.000
_reflns_number_gt 2393
_reflns_number_total 3747
_reflns_threshold_expression 'I > 2\s(I)'
_cod_data_source_file c9ce00734b2.cif
_cod_data_source_block 4-H
_cod_depositor_comments 'Adding full bibliography for 7232953--7232976.cif.'
_cod_database_code 7232963
_shelx_shelxl_version_number 2014/7
_shelx_space_group_comment
;
The symmetry employed for this shelxl refinement is uniquely defined
by the following loop, which should always be used as a source of
symmetry information in preference to the above space-group names.
They are only intended as comments.
;

loop_
_space_group_symop_operation_xyz
'x, y, z'
'-x, y+1/2, -z+1/2'
'-x, -y, -z'
'x, -y-1/2, z-1/2'

loop_
_atom_site_label
_atom_site_type_symbol
_atom_site_fract_x
_atom_site_fract_y
_atom_site_fract_z
_atom_site_U_iso_or_equiv
_atom_site_adp_type
_atom_site_occupancy
_atom_site_site_symmetry_order
_atom_site_calc_flag
_atom_site_refinement_flags_posn
_atom_site_refinement_flags_adp
C1 C 1.04206(17) 0.14723(12) 0.27585(15) 0.0295(4) Uani 1 1 d . .
C2 C 1.01047(16) 0.13542(11) 0.42333(15) 0.0276(3) Uani 1 1 d . .
C3 C 0.88051(17) 0.15275(12) 0.45809(15) 0.0299(4) Uani 1 1 d . .
C4 C 0.85181(16) 0.13913(12) 0.59117(16) 0.0298(4) Uani 1 1 d . .
C5 C 0.95254(17) 0.10870(11) 0.69866(15) 0.0272(3) Uani 1 1 d . .
C6 C 0.91852(17) 0.09217(12) 0.84336(15) 0.0296(4) Uani 1 1 d . .
C7 C 1.08276(17) 0.09315(11) 0.66496(15) 0.0282(4) Uani 1 1 d . .
C8 C 1.11099(17) 0.10537(12) 0.53134(16) 0.0288(4) Uani 1 1 d . .
C9 C 0.47727(18) 0.09542(14) 0.16552(19) 0.0387(4) Uani 1 1 d . .
C10 C 0.5854(2) 0.10303(15) 0.0911(2) 0.0458(5) Uani 1 1 d . .
H10 H 0.6710 0.0763 0.1255 0.055 Uiso 1 1 calc R U
C11 C 0.5675(2) 0.15000(15) -0.0339(2) 0.0530(5) Uani 1 1 d . .
H11 H 0.6410 0.1552 -0.0839 0.064 Uiso 1 1 calc R U
C12 C 0.4405(2) 0.18953(16) -0.0855(2) 0.0522(5) Uani 1 1 d . .
H12 H 0.4272 0.2210 -0.1704 0.063 Uiso 1 1 calc R U
C13 C 0.3356(2) 0.18162(14) -0.0100(2) 0.0447(5) Uani 1 1 d . .
H13 H 0.2495 0.2082 -0.0427 0.054 Uiso 1 1 calc R U
C14 C 0.4843(3) 0.04654(19) 0.3020(2) 0.0618(6) Uani 1 1 d . .
H14A H 0.4889 0.0923 0.3752 0.093 Uiso 1 1 calc R U
H14B H 0.5655 0.0075 0.3178 0.093 Uiso 1 1 calc R U
H14C H 0.4030 0.0084 0.3009 0.093 Uiso 1 1 calc R U
F1 F 0.77777(10) 0.18655(9) 0.36211(10) 0.0465(3) Uani 1 1 d . .
F2 F 0.72308(11) 0.15847(9) 0.61615(10) 0.0473(3) Uani 1 1 d . .
F3 F 1.18727(10) 0.06342(8) 0.76216(10) 0.0418(3) Uani 1 1 d . .
F4 F 1.24009(10) 0.08466(8) 0.50864(10) 0.0451(3) Uani 1 1 d . .
H1 H 0.284(3) 0.1320(16) 0.165(2) 0.063(7) Uiso 1 1 d . .
N1 N 0.35584(16) 0.13565(12) 0.11123(16) 0.0404(4) Uani 1 1 d . .
O1 O 1.15616(13) 0.18098(9) 0.26238(12) 0.0406(3) Uani 1 1 d . .
O2 O 0.94778(14) 0.12040(10) 0.18082(11) 0.0440(3) Uani 1 1 d . .
O3 O 1.00202(14) 0.13570(10) 0.93905(12) 0.0420(3) Uani 1 1 d . .
O4 O 0.82065(14) 0.04389(10) 0.85999(13) 0.0456(4) Uani 1 1 d . .
H3 H 0.975(3) 0.130(2) 1.033(3) 0.112(11) Uiso 1 1 d . .

loop_
_atom_site_aniso_label
_atom_site_aniso_U_11
_atom_site_aniso_U_22
_atom_site_aniso_U_33
_atom_site_aniso_U_23
_atom_site_aniso_U_13
_atom_site_aniso_U_12
C1 0.0339(9) 0.0355(9) 0.0207(7) -0.0004(6) 0.0095(6) 0.0012(7)
C2 0.0320(9) 0.0305(8) 0.0206(7) -0.0020(6) 0.0055(6) -0.0017(7)
C3 0.0289(9) 0.0390(10) 0.0207(7) 0.0003(6) 0.0009(6) 0.0036(7)
C4 0.0242(8) 0.0394(9) 0.0270(8) -0.0016(7) 0.0073(6) 0.0035(7)
C5 0.0306(8) 0.0308(8) 0.0207(7) -0.0011(6) 0.0051(6) -0.0007(7)
C6 0.0306(9) 0.0362(9) 0.0230(8) 0.0013(6) 0.0072(6) 0.0032(7)
C7 0.0289(8) 0.0337(9) 0.0207(7) 0.0000(6) -0.0003(6) 0.0002(7)
C8 0.0246(8) 0.0348(9) 0.0279(8) -0.0020(6) 0.0076(6) 0.0006(7)
C9 0.0299(9) 0.0443(11) 0.0409(10) -0.0033(8) 0.0027(7) -0.0020(8)
C10 0.0280(10) 0.0510(12) 0.0591(13) -0.0013(9) 0.0095(8) 0.0042(8)
C11 0.0425(12) 0.0590(13) 0.0630(13) -0.0005(10) 0.0253(10) -0.0062(10)
C12 0.0550(13) 0.0562(14) 0.0462(11) 0.0073(9) 0.0104(9) -0.0012(10)
C13 0.0361(10) 0.0516(12) 0.0444(11) -0.0018(9) 0.0004(8) 0.0056(9)
C14 0.0562(14) 0.0784(17) 0.0494(13) 0.0134(11) 0.0037(10) 0.0002(12)
F1 0.0360(6) 0.0764(8) 0.0256(5) 0.0083(5) 0.0005(4) 0.0155(5)
F2 0.0312(6) 0.0786(8) 0.0342(6) 0.0063(5) 0.0115(4) 0.0150(5)
F3 0.0322(6) 0.0623(7) 0.0289(5) 0.0082(5) -0.0013(4) 0.0080(5)
F4 0.0286(6) 0.0703(8) 0.0388(6) 0.0067(5) 0.0129(4) 0.0101(5)
N1 0.0263(8) 0.0556(10) 0.0401(9) -0.0043(7) 0.0080(6) -0.0011(7)
O1 0.0393(7) 0.0535(8) 0.0318(6) -0.0031(5) 0.0145(5) -0.0080(6)
O2 0.0433(8) 0.0702(9) 0.0190(6) -0.0025(5) 0.0069(5) -0.0106(7)
O3 0.0482(8) 0.0590(9) 0.0196(6) -0.0025(5) 0.0080(5) -0.0144(7)
O4 0.0415(8) 0.0632(9) 0.0341(7) 0.0013(6) 0.0124(5) -0.0135(7)

loop_
_atom_type_symbol
_atom_type_description
_atom_type_scat_dispersion_real
_atom_type_scat_dispersion_imag
_atom_type_scat_source
C C 0.0033 0.0016 'International Tables Vol C Tables 4.2.6.8 and 6.1.1.4'
H H 0.0000 0.0000 'International Tables Vol C Tables 4.2.6.8 and 6.1.1.4'
N N 0.0061 0.0033 'International Tables Vol C Tables 4.2.6.8 and 6.1.1.4'
O O 0.0106 0.0060 'International Tables Vol C Tables 4.2.6.8 and 6.1.1.4'
F F 0.0171 0.0103 'International Tables Vol C Tables 4.2.6.8 and 6.1.1.4'

loop_
_geom_angle_atom_site_label_1
_geom_angle_atom_site_label_2
_geom_angle_atom_site_label_3
_geom_angle
O1 C1 O2 127.33(14)
O1 C1 C2 117.52(14)
O2 C1 C2 115.15(14)
C3 C2 C8 115.82(13)
C3 C2 C1 122.67(14)
C8 C2 C1 121.51(14)
F1 C3 C4 117.42(14)
F1 C3 C2 120.32(13)
C4 C3 C2 122.23(14)
F2 C4 C3 118.33(14)
F2 C4 C5 119.93(13)
C3 C4 C5 121.71(15)
C7 C5 C4 116.18(14)
C7 C5 C6 122.80(14)
C4 C5 C6 121.02(14)
O4 C6 O3 126.70(15)
O4 C6 C5 120.48(14)
O3 C6 C5 112.80(14)
F3 C7 C5 120.56(13)
F3 C7 C8 117.29(14)
C5 C7 C8 122.13(14)
F4 C8 C7 117.27(14)
F4 C8 C2 120.80(13)
C7 C8 C2 121.91(15)
N1 C9 C10 117.48(18)
N1 C9 C14 117.45(18)
C10 C9 C14 125.06(18)
C11 C10 C9 120.21(18)
C10 C11 C12 120.01(19)
C13 C12 C11 118.8(2)
N1 C13 C12 119.97(18)
C13 N1 C9 123.54(17)

loop_
_geom_bond_atom_site_label_1
_geom_bond_atom_site_label_2
_geom_bond_distance
C1 O1 1.238(2)
C1 O2 1.255(2)
C1 C2 1.522(2)
C2 C3 1.385(2)
C2 C8 1.386(2)
C3 F1 1.3451(18)
C3 C4 1.379(2)
C4 F2 1.3449(18)
C4 C5 1.385(2)
C5 C7 1.379(2)
C5 C6 1.513(2)
C6 O4 1.208(2)
C6 O3 1.293(2)
C7 F3 1.3436(17)
C7 C8 1.380(2)
C8 F4 1.3453(18)
C9 N1 1.346(2)
C9 C10 1.375(3)
C9 C14 1.490(3)
C10 C11 1.373(3)
C11 C12 1.381(3)
C12 C13 1.355(3)
C13 N1 1.335(3)

loop_
_geom_hbond_atom_site_label_D
_geom_hbond_atom_site_label_H
_geom_hbond_atom_site_label_A
_geom_hbond_distance_DH
_geom_hbond_distance_HA
_geom_hbond_distance_DA
_geom_hbond_angle_DHA
_geom_hbond_site_symmetry_A
O3 H3 O2 0.99(3) 1.51(3) 2.4982(16) 175(3) 1_556
N1 H1 O1 0.94(2) 1.82(3) 2.697(2) 154(2) 1_455
C14 H14C O4 0.96 2.58 3.391(3) 141.9 3_656
C13 H13 O3 0.93 2.61 3.279(2) 129.7 1_454
C13 H13 O1 0.93 2.52 3.248(2) 135.2 4_465
C10 H10 F3 0.93 2.56 3.400(2) 149.6 3_756

loop_
_geom_torsion_atom_site_label_1
_geom_torsion_atom_site_label_2
_geom_torsion_atom_site_label_3
_geom_torsion_atom_site_label_4
_geom_torsion
O1 C1 C2 C3 141.01(17)
O2 C1 C2 C3 -39.5(2)
O1 C1 C2 C8 -39.7(2)
O2 C1 C2 C8 139.79(17)
C8 C2 C3 F1 176.75(15)
C1 C2 C3 F1 -3.9(2)
C8 C2 C3 C4 -1.3(2)
C1 C2 C3 C4 178.01(15)
F1 C3 C4 F2 1.3(2)
C2 C3 C4 F2 179.45(15)
F1 C3 C4 C5 -177.00(15)
C2 C3 C4 C5 1.1(3)
F2 C4 C5 C7 -178.13(15)
C3 C4 C5 C7 0.2(2)
F2 C4 C5 C6 3.0(2)
C3 C4 C5 C6 -178.71(15)
C7 C5 C6 O4 -127.71(19)
C4 C5 C6 O4 51.1(2)
C7 C5 C6 O3 53.5(2)
C4 C5 C6 O3 -127.73(17)
C4 C5 C7 F3 -179.91(15)
C6 C5 C7 F3 -1.1(2)
C4 C5 C7 C8 -1.2(2)
C6 C5 C7 C8 177.66(15)
F3 C7 C8 F4 1.3(2)
C5 C7 C8 F4 -177.41(15)
F3 C7 C8 C2 179.74(15)
C5 C7 C8 C2 1.0(3)
C3 C2 C8 F4 178.64(15)
C1 C2 C8 F4 -0.7(2)
C3 C2 C8 C7 0.3(2)
C1 C2 C8 C7 -179.05(15)
N1 C9 C10 C11 -0.2(3)
C14 C9 C10 C11 -179.9(2)
C9 C10 C11 C12 -0.2(3)
C10 C11 C12 C13 0.5(3)
C11 C12 C13 N1 -0.5(3)
C12 C13 N1 C9 0.1(3)
C10 C9 N1 C13 0.3(3)
C14 C9 N1 C13 179.95(19)
